data_4080825
loop_
_publ_author_name
'Komuro, Takashi'
'Kanno, Yuto'
'Tobita, Hiromi'

_publ_section_title
;
 Synthesis, Structure, and Reactions of a (\h3-\a-silabenzyl)molybdenum
 Complex: A Synthetic Equivalent of a Coordinatively Unsaturated Silyl
 Complex
;
_journal_issue 9
_journal_name_full Organometallics
_journal_page_first 2795
_journal_paper_doi 10.1021/om400225j
_journal_volume 32
_journal_year 2013
_chemical_formula_moiety 'C33 H36 Mo O2 Si'
_chemical_formula_sum 'C33 H36 Mo O2 Si'
_chemical_formula_weight 588.65
_chemical_name_systematic
; 
 ? 
;
_space_group_IT_number 14
_symmetry_cell_setting monoclinic
_symmetry_Int_Tables_number 14
_symmetry_space_group_name_Hall '-P 2ybc'
_symmetry_space_group_name_H-M 'P 1 21/c 1'
_atom_sites_solution_hydrogens geom
_atom_sites_solution_primary heavy
_atom_sites_solution_secondary difmap
_audit_creation_method SHELXL-97
_cell_angle_alpha 90.00
_cell_angle_beta 92.5371(11)
_cell_angle_gamma 90.00
_cell_formula_units_Z 4
_cell_length_a 8.4574(2)
_cell_length_b 32.8279(7)
_cell_length_c 10.3808(3)
_cell_measurement_reflns_used 29431
_cell_measurement_temperature 150(2)
_cell_measurement_theta_max 27.5
_cell_measurement_theta_min 2.3
_cell_volume 2879.29(12)
_computing_cell_refinement PROCESS-AUTO
_computing_data_collection PROCESS-AUTO
_computing_data_reduction 'teXsan Ver. 1.11'
_computing_molecular_graphics
;
'ORTEP-3', 'Yadokari-XG 2009 (Wakita, Nemoto, et al., 2009)'
;
_computing_publication_material
;
'Yadokari-XG 2009 (Wakita, Nemoto, et al., 2009)'
;
_computing_structure_refinement 'SHELXL-97 (Sheldrick, 1997)'
_computing_structure_solution 'DIRDIF-99 (PATTY)'
_diffrn_ambient_temperature 150(2)
_diffrn_detector_area_resol_mean 10.00
_diffrn_measured_fraction_theta_full 0.964
_diffrn_measured_fraction_theta_max 0.964
_diffrn_measurement_device_type 'Rigaku RAXIS-RAPID Imaging Plate'
_diffrn_measurement_method \w
_diffrn_radiation_monochromator graphite
_diffrn_radiation_source 'rotating-anode X-ray tube'
_diffrn_radiation_type MoK\a
_diffrn_radiation_wavelength 0.71069
_diffrn_reflns_av_R_equivalents 0.0378
_diffrn_reflns_av_sigmaI/netI 0.0268
_diffrn_reflns_limit_h_max 10
_diffrn_reflns_limit_h_min -10
_diffrn_reflns_limit_k_max 42
_diffrn_reflns_limit_k_min -42
_diffrn_reflns_limit_l_max 13
_diffrn_reflns_limit_l_min -13
_diffrn_reflns_number 21553
_diffrn_reflns_theta_full 27.48
_diffrn_reflns_theta_max 27.48
_diffrn_reflns_theta_min 1.24
_exptl_absorpt_coefficient_mu 0.525
_exptl_absorpt_correction_T_max 0.951553
_exptl_absorpt_correction_T_min 0.891186
_exptl_absorpt_correction_type numerical
_exptl_absorpt_process_details
; 
HIGASHI, T. (1999). Shape - Program to obtain Crystal Shape using CCD camera.
Rigaku Corporation, Tokyo, Japan. 
HIGASHI, T. (1999). Numabs - Numerical Absorption Correction,
Rigaku Corporation, Tokyo, Japan. 
;
_exptl_crystal_colour red-purple
_exptl_crystal_density_diffrn 1.358
_exptl_crystal_density_method 'not measured'
_exptl_crystal_description platelet
_exptl_crystal_F_000 1224
_exptl_crystal_size_max 0.27
_exptl_crystal_size_mid 0.19
_exptl_crystal_size_min 0.10
_refine_diff_density_max 0.445
_refine_diff_density_min -0.621
_refine_diff_density_rms 0.116
_refine_ls_extinction_method none
_refine_ls_goodness_of_fit_ref 1.295
_refine_ls_hydrogen_treatment mixed
_refine_ls_matrix_type full
_refine_ls_number_parameters 346
_refine_ls_number_reflns 6349
_refine_ls_number_restraints 0
_refine_ls_restrained_S_all 1.295
_refine_ls_R_factor_all 0.0508
_refine_ls_R_factor_gt 0.0429
_refine_ls_shift/su_max 0.001
_refine_ls_shift/su_mean 0.000
_refine_ls_structure_factor_coef Fsqd
_refine_ls_weighting_details 'calc w=1/[\s^2^(Fo^2^)+(0.0425P)^2^+3.1812P] where P=(Fo^2^+2Fc^2^)/3'
_refine_ls_weighting_scheme calc
_refine_ls_wR_factor_gt 0.0988
_refine_ls_wR_factor_ref 0.1073
_reflns_number_gt 5832
_reflns_number_total 6349
_reflns_threshold_expression >2\s(I)
_cod_data_source_file om400225j_si_002.cif
_cod_data_source_block complex-1
_cod_original_sg_symbol_H-M 'P 21/c'
_cod_database_code 4080825

loop_
_symmetry_equiv_pos_as_xyz
'x, y, z'
'-x, y+1/2, -z+1/2'
'-x, -y, -z'
'x, -y-1/2, z-1/2'

loop_
_atom_site_label
_atom_site_type_symbol
_atom_site_fract_x
_atom_site_fract_y
_atom_site_fract_z
_atom_site_U_iso_or_equiv
_atom_site_adp_type
_atom_site_occupancy
_atom_site_symmetry_multiplicity
_atom_site_calc_flag
_atom_site_refinement_flags
Mo1 Mo 0.14677(3) 0.110292(7) 0.34243(2) 0.01656(8) Uani 1 1 d .
Si1 Si 0.22821(9) 0.13534(2) 0.56475(8) 0.01862(17) Uani 1 1 d .
O1 O -0.0569(3) 0.07466(8) 0.5554(3) 0.0394(6) Uani 1 1 d .
O2 O -0.1700(3) 0.14990(9) 0.2455(3) 0.0488(7) Uani 1 1 d .
C1 C 0.0217(4) 0.09039(9) 0.4795(3) 0.0257(6) Uani 1 1 d .
C2 C -0.0493(4) 0.13694(10) 0.2854(3) 0.0292(7) Uani 1 1 d .
C3 C 0.3010(3) 0.16748(8) 0.4335(3) 0.0188(6) Uani 1 1 d .
C4 C 0.1813(3) 0.19013(8) 0.3644(3) 0.0201(6) Uani 1 1 d .
H1 H 0.079(4) 0.1953(10) 0.398(3) 0.022(8) Uiso 1 1 d .
C5 C 0.2192(4) 0.21468(9) 0.2578(3) 0.0223(6) Uani 1 1 d .
H2 H 0.1372 0.2291 0.2119 0.027 Uiso 1 1 calc R
C6 C 0.3720(4) 0.21805(9) 0.2196(3) 0.0238(6) Uani 1 1 d .
C7 C 0.4924(3) 0.19580(9) 0.2889(3) 0.0233(6) Uani 1 1 d .
H3 H 0.5990 0.1983 0.2649 0.028 Uiso 1 1 calc R
C8 C 0.4585(3) 0.17099(8) 0.3888(3) 0.0211(6) Uani 1 1 d .
H4 H 0.5412 0.1556 0.4301 0.025 Uiso 1 1 calc R
C9 C 0.4137(4) 0.24490(12) 0.1086(4) 0.0381(8) Uani 1 1 d .
H5 H 0.3223 0.2619 0.0828 0.057 Uiso 1 1 calc R
H6 H 0.4427 0.2279 0.0357 0.057 Uiso 1 1 calc R
H7 H 0.5031 0.2624 0.1350 0.057 Uiso 1 1 calc R
C10 C 0.3736(3) 0.10494(9) 0.6656(3) 0.0218(6) Uani 1 1 d .
C11 C 0.5337(4) 0.11437(10) 0.6885(3) 0.0303(7) Uani 1 1 d .
H8 H 0.5764 0.1379 0.6494 0.036 Uiso 1 1 calc R
C12 C 0.6313(4) 0.09005(11) 0.7673(3) 0.0329(8) Uani 1 1 d .
H9 H 0.7395 0.0972 0.7812 0.040 Uiso 1 1 calc R
C13 C 0.5735(4) 0.05552(10) 0.8261(3) 0.0268(7) Uani 1 1 d .
C14 C 0.4151(4) 0.04594(10) 0.8029(3) 0.0291(7) Uani 1 1 d .
H10 H 0.3732 0.0222 0.8413 0.035 Uiso 1 1 calc R
C15 C 0.3164(4) 0.07020(9) 0.7251(3) 0.0260(6) Uani 1 1 d .
H11 H 0.2080 0.0630 0.7121 0.031 Uiso 1 1 calc R
C16 C 0.6774(4) 0.02983(12) 0.9154(4) 0.0385(8) Uani 1 1 d .
H12 H 0.7876 0.0321 0.8909 0.058 Uiso 1 1 calc R
H13 H 0.6437 0.0013 0.9090 0.058 Uiso 1 1 calc R
H14 H 0.6685 0.0393 1.0042 0.058 Uiso 1 1 calc R
C17 C 0.0973(3) 0.16313(9) 0.6761(3) 0.0212(6) Uani 1 1 d .
C18 C 0.1589(4) 0.17483(10) 0.7980(3) 0.0265(6) Uani 1 1 d .
H15 H 0.2659 0.1685 0.8217 0.032 Uiso 1 1 calc R
C19 C 0.0680(4) 0.19536(10) 0.8850(3) 0.0320(7) Uani 1 1 d .
H16 H 0.1139 0.2028 0.9668 0.038 Uiso 1 1 calc R
C20 C -0.0882(4) 0.20514(10) 0.8546(4) 0.0328(7) Uani 1 1 d .
C21 C -0.1502(4) 0.19443(11) 0.7328(4) 0.0346(8) Uani 1 1 d .
H17 H -0.2563 0.2016 0.7089 0.042 Uiso 1 1 calc R
C22 C -0.0606(4) 0.17358(10) 0.6457(3) 0.0292(7) Uani 1 1 d .
H18 H -0.1070 0.1663 0.5639 0.035 Uiso 1 1 calc R
C23 C -0.1887(5) 0.22620(14) 0.9516(4) 0.0517(11) Uani 1 1 d .
H19 H -0.1207 0.2424 1.0108 0.078 Uiso 1 1 calc R
H20 H -0.2453 0.2057 1.0006 0.078 Uiso 1 1 calc R
H21 H -0.2653 0.2441 0.9062 0.078 Uiso 1 1 calc R
C24 C 0.3701(3) 0.07059(9) 0.2828(3) 0.0220(6) Uani 1 1 d .
C25 C 0.3126(4) 0.09150(9) 0.1681(3) 0.0220(6) Uani 1 1 d .
C26 C 0.1547(4) 0.07840(9) 0.1390(3) 0.0232(6) Uani 1 1 d .
C27 C 0.1125(3) 0.04965(8) 0.2352(3) 0.0214(6) Uani 1 1 d .
C28 C 0.2466(4) 0.04459(9) 0.3233(3) 0.0220(6) Uani 1 1 d .
C29 C 0.5373(4) 0.07017(10) 0.3379(4) 0.0315(7) Uani 1 1 d .
H22 H 0.5367 0.0710 0.4323 0.047 Uiso 1 1 calc R
H23 H 0.5941 0.0940 0.3067 0.047 Uiso 1 1 calc R
H24 H 0.5904 0.0453 0.3107 0.047 Uiso 1 1 calc R
C30 C 0.4055(4) 0.11944(10) 0.0855(3) 0.0310(7) Uani 1 1 d .
H25 H 0.4176 0.1069 0.0009 0.047 Uiso 1 1 calc R
H26 H 0.5102 0.1243 0.1270 0.047 Uiso 1 1 calc R
H27 H 0.3493 0.1454 0.0747 0.047 Uiso 1 1 calc R
C31 C 0.0552(4) 0.08944(11) 0.0209(3) 0.0333(7) Uani 1 1 d .
H28 H 0.0840 0.1168 -0.0080 0.050 Uiso 1 1 calc R
H29 H -0.0568 0.0891 0.0413 0.050 Uiso 1 1 calc R
H30 H 0.0734 0.0697 -0.0477 0.050 Uiso 1 1 calc R
C32 C -0.0379(4) 0.02502(10) 0.2330(3) 0.0308(7) Uani 1 1 d .
H31 H -0.1264 0.0419 0.2004 0.046 Uiso 1 1 calc R
H32 H -0.0580 0.0158 0.3205 0.046 Uiso 1 1 calc R
H33 H -0.0270 0.0013 0.1766 0.046 Uiso 1 1 calc R
C33 C 0.2631(4) 0.01328(9) 0.4289(3) 0.0299(7) Uani 1 1 d .
H34 H 0.2982 -0.0126 0.3927 0.045 Uiso 1 1 calc R
H35 H 0.1607 0.0094 0.4677 0.045 Uiso 1 1 calc R
H36 H 0.3412 0.0226 0.4949 0.045 Uiso 1 1 calc R

loop_
_atom_site_aniso_label
_atom_site_aniso_U_11
_atom_site_aniso_U_22
_atom_site_aniso_U_33
_atom_site_aniso_U_23
_atom_site_aniso_U_13
_atom_site_aniso_U_12
Mo1 0.01635(12) 0.01530(12) 0.01820(13) -0.00095(9) 0.00252(8) -0.00048(9)
Si1 0.0199(4) 0.0172(4) 0.0189(4) -0.0004(3) 0.0030(3) -0.0009(3)
O1 0.0469(15) 0.0353(13) 0.0380(15) -0.0039(11) 0.0222(12) -0.0161(11)
O2 0.0256(13) 0.0484(16) 0.071(2) -0.0043(15) -0.0091(13) 0.0111(12)
C1 0.0299(16) 0.0205(14) 0.0273(17) -0.0054(12) 0.0083(13) -0.0029(12)
C2 0.0241(15) 0.0286(16) 0.0350(19) -0.0036(14) 0.0015(13) 0.0001(12)
C3 0.0222(13) 0.0145(12) 0.0199(14) -0.0016(11) 0.0036(11) -0.0031(10)
C4 0.0206(14) 0.0170(13) 0.0228(16) -0.0031(11) 0.0030(11) -0.0008(10)
C5 0.0267(15) 0.0188(13) 0.0214(15) -0.0003(11) 0.0004(12) 0.0043(11)
C6 0.0307(15) 0.0176(13) 0.0234(16) 0.0021(11) 0.0053(12) -0.0001(12)
C7 0.0210(14) 0.0191(13) 0.0303(17) -0.0019(12) 0.0071(12) -0.0020(11)
C8 0.0215(14) 0.0168(13) 0.0250(15) -0.0017(11) 0.0006(11) 0.0003(10)
C9 0.0373(19) 0.0381(19) 0.040(2) 0.0178(16) 0.0117(16) -0.0003(15)
C10 0.0238(14) 0.0216(14) 0.0199(15) -0.0012(11) 0.0006(11) 0.0014(11)
C11 0.0281(16) 0.0344(17) 0.0284(17) 0.0047(14) 0.0008(13) -0.0069(13)
C12 0.0212(15) 0.046(2) 0.0313(19) 0.0000(15) -0.0009(13) -0.0005(14)
C13 0.0323(16) 0.0285(15) 0.0192(16) -0.0058(12) -0.0017(13) 0.0065(13)
C14 0.0396(18) 0.0229(14) 0.0243(17) 0.0014(12) -0.0032(14) -0.0013(13)
C15 0.0261(15) 0.0266(15) 0.0253(17) 0.0015(12) 0.0009(12) -0.0029(12)
C16 0.042(2) 0.0394(19) 0.033(2) 0.0002(16) -0.0091(16) 0.0114(16)
C17 0.0258(14) 0.0191(13) 0.0193(15) 0.0028(11) 0.0075(11) -0.0009(11)
C18 0.0306(16) 0.0270(15) 0.0219(15) 0.0012(12) 0.0026(12) 0.0012(12)
C19 0.047(2) 0.0297(16) 0.0199(16) -0.0030(13) 0.0083(14) 0.0001(15)
C20 0.0428(19) 0.0235(15) 0.0333(19) -0.0005(14) 0.0166(15) 0.0026(14)
C21 0.0279(17) 0.0322(17) 0.045(2) -0.0012(15) 0.0105(15) 0.0043(14)
C22 0.0282(16) 0.0308(16) 0.0289(17) -0.0046(14) 0.0043(13) 0.0013(13)
C23 0.057(3) 0.050(2) 0.050(3) -0.012(2) 0.024(2) 0.013(2)
C24 0.0221(14) 0.0173(13) 0.0269(16) -0.0061(11) 0.0043(12) 0.0035(11)
C25 0.0263(15) 0.0197(13) 0.0208(15) -0.0047(11) 0.0084(12) -0.0018(11)
C26 0.0271(15) 0.0221(14) 0.0206(15) -0.0044(12) 0.0022(12) -0.0012(12)
C27 0.0260(14) 0.0166(13) 0.0218(15) -0.0036(11) 0.0042(12) -0.0036(11)
C28 0.0275(15) 0.0170(13) 0.0222(16) -0.0026(11) 0.0064(12) 0.0013(11)
C29 0.0224(15) 0.0274(16) 0.045(2) -0.0070(14) 0.0026(14) 0.0051(12)
C30 0.0379(18) 0.0289(16) 0.0272(18) -0.0052(13) 0.0122(14) -0.0068(14)
C31 0.0393(19) 0.0361(18) 0.0241(17) 0.0011(14) -0.0041(14) -0.0055(15)
C32 0.0320(17) 0.0284(16) 0.0321(18) -0.0055(14) 0.0041(14) -0.0103(13)
C33 0.0415(18) 0.0181(14) 0.0300(18) 0.0003(12) 0.0032(14) 0.0028(13)

loop_
_atom_type_symbol
_atom_type_description
_atom_type_scat_dispersion_real
_atom_type_scat_dispersion_imag
_atom_type_scat_source
C C 0.0033 0.0016 'International Tables Vol C Tables 4.2.6.8 and 6.1.1.4'
H H 0.0000 0.0000 'International Tables Vol C Tables 4.2.6.8 and 6.1.1.4'
O O 0.0106 0.0060 'International Tables Vol C Tables 4.2.6.8 and 6.1.1.4'
Si Si 0.0817 0.0704 'International Tables Vol C Tables 4.2.6.8 and 6.1.1.4'
Mo Mo -1.6832 0.6857 'International Tables Vol C Tables 4.2.6.8 and 6.1.1.4'

loop_
_geom_angle_atom_site_label_1
_geom_angle_atom_site_label_2
_geom_angle_atom_site_label_3
_geom_angle
C1 Mo1 C2 83.62(14)
C1 Mo1 C27 90.15(12)
C2 Mo1 C27 98.92(12)
C1 Mo1 C28 87.80(12)
C2 Mo1 C28 134.32(12)
C27 Mo1 C28 36.17(10)
C1 Mo1 C26 123.32(12)
C2 Mo1 C26 89.13(12)
C27 Mo1 C26 35.76(10)
C28 Mo1 C26 59.20(10)
C1 Mo1 C24 118.10(12)
C2 Mo1 C24 146.80(13)
C27 Mo1 C24 59.13(10)
C28 Mo1 C24 35.10(10)
C26 Mo1 C24 58.27(10)
C1 Mo1 C25 145.35(11)
C2 Mo1 C25 113.71(13)
C27 Mo1 C25 58.68(10)
C28 Mo1 C25 58.35(10)
C26 Mo1 C25 34.61(10)
C24 Mo1 C25 34.78(10)
C1 Mo1 C3 105.97(11)
C2 Mo1 C3 101.82(11)
C27 Mo1 C3 154.92(10)
C28 Mo1 C3 123.62(10)
C26 Mo1 C3 130.46(10)
C24 Mo1 C3 95.98(10)
C25 Mo1 C3 99.66(10)
C1 Mo1 Si1 64.53(9)
C2 Mo1 Si1 109.11(10)
C27 Mo1 Si1 138.80(8)
C28 Mo1 Si1 107.18(8)
C26 Mo1 Si1 161.36(8)
C24 Mo1 Si1 103.15(8)
C25 Mo1 Si1 128.70(7)
C3 Mo1 Si1 43.68(7)
C3 Si1 C10 119.00(14)
C3 Si1 C17 113.69(13)
C10 Si1 C17 107.87(13)
C3 Si1 C1 109.66(12)
C10 Si1 C1 108.97(12)
C17 Si1 C1 94.93(12)
C3 Si1 Mo1 66.28(9)
C10 Si1 Mo1 119.06(10)
C17 Si1 Mo1 125.44(10)
C1 Si1 Mo1 45.80(8)
O1 C1 Mo1 173.0(3)
O1 C1 Si1 116.3(2)
Mo1 C1 Si1 69.67(10)
O2 C2 Mo1 174.2(3)
C4 C3 C8 116.4(3)
C4 C3 Si1 114.6(2)
C8 C3 Si1 128.9(2)
C4 C3 Mo1 81.45(16)
C8 C3 Mo1 114.98(19)
Si1 C3 Mo1 70.04(9)
C5 C4 C3 120.7(3)
C5 C4 H1 115(2)
C3 C4 H1 123(2)
C6 C5 C4 121.3(3)
C6 C5 H2 119.3
C4 C5 H2 119.3
C5 C6 C7 118.3(3)
C5 C6 C9 121.6(3)
C7 C6 C9 120.1(3)
C8 C7 C6 121.6(3)
C8 C7 H3 119.2
C6 C7 H3 119.2
C7 C8 C3 121.7(3)
C7 C8 H4 119.2
C3 C8 H4 119.2
C6 C9 H5 109.5
C6 C9 H6 109.5
H5 C9 H6 109.5
C6 C9 H7 109.5
H5 C9 H7 109.5
H6 C9 H7 109.5
C15 C10 C11 117.3(3)
C15 C10 Si1 116.9(2)
C11 C10 Si1 125.8(2)
C12 C11 C10 121.2(3)
C12 C11 H8 119.4
C10 C11 H8 119.4
C13 C12 C11 121.2(3)
C13 C12 H9 119.4
C11 C12 H9 119.4
C12 C13 C14 117.8(3)
C12 C13 C16 121.4(3)
C14 C13 C16 120.8(3)
C13 C14 C15 121.5(3)
C13 C14 H10 119.2
C15 C14 H10 119.2
C14 C15 C10 121.1(3)
C14 C15 H11 119.5
C10 C15 H11 119.5
C13 C16 H12 109.5
C13 C16 H13 109.5
H12 C16 H13 109.5
C13 C16 H14 109.5
H12 C16 H14 109.5
H13 C16 H14 109.5
C18 C17 C22 116.7(3)
C18 C17 Si1 119.0(2)
C22 C17 Si1 124.3(2)
C19 C18 C17 121.8(3)
C19 C18 H15 119.1
C17 C18 H15 119.1
C20 C19 C18 121.1(3)
C20 C19 H16 119.5
C18 C19 H16 119.5
C19 C20 C21 117.8(3)
C19 C20 C23 120.9(4)
C21 C20 C23 121.3(3)
C22 C21 C20 121.5(3)
C22 C21 H17 119.3
C20 C21 H17 119.3
C21 C22 C17 121.1(3)
C21 C22 H18 119.4
C17 C22 H18 119.4
C20 C23 H19 109.5
C20 C23 H20 109.5
H19 C23 H20 109.5
C20 C23 H21 109.5
H19 C23 H21 109.5
H20 C23 H21 109.5
C28 C24 C25 107.7(3)
C28 C24 C29 124.9(3)
C25 C24 C29 126.6(3)
C28 C24 Mo1 69.74(16)
C25 C24 Mo1 73.36(16)
C29 C24 Mo1 130.2(2)
C26 C25 C24 108.1(3)
C26 C25 C30 125.0(3)
C24 C25 C30 126.7(3)
C26 C25 Mo1 70.48(17)
C24 C25 Mo1 71.86(17)
C30 C25 Mo1 127.4(2)
C25 C26 C27 108.2(3)
C25 C26 C31 126.0(3)
C27 C26 C31 125.5(3)
C25 C26 Mo1 74.91(17)
C27 C26 Mo1 69.54(16)
C31 C26 Mo1 125.9(2)
C26 C27 C28 107.9(3)
C26 C27 C32 125.5(3)
C28 C27 C32 126.2(3)
C26 C27 Mo1 74.70(16)
C28 C27 Mo1 73.23(16)
C32 C27 Mo1 124.2(2)
C24 C28 C27 108.1(3)
C24 C28 C33 125.3(3)
C27 C28 C33 126.1(3)
C24 C28 Mo1 75.16(16)
C27 C28 Mo1 70.60(16)
C33 C28 Mo1 126.4(2)
C24 C29 H22 109.5
C24 C29 H23 109.5
H22 C29 H23 109.5
C24 C29 H24 109.5
H22 C29 H24 109.5
H23 C29 H24 109.5
C25 C30 H25 109.5
C25 C30 H26 109.5
H25 C30 H26 109.5
C25 C30 H27 109.5
H25 C30 H27 109.5
H26 C30 H27 109.5
C26 C31 H28 109.5
C26 C31 H29 109.5
H28 C31 H29 109.5
C26 C31 H30 109.5
H28 C31 H30 109.5
H29 C31 H30 109.5
C27 C32 H31 109.5
C27 C32 H32 109.5
H31 C32 H32 109.5
C27 C32 H33 109.5
H31 C32 H33 109.5
H32 C32 H33 109.5
C28 C33 H34 109.5
C28 C33 H35 109.5
H34 C33 H35 109.5
C28 C33 H36 109.5
H34 C33 H36 109.5
H35 C33 H36 109.5

loop_
_geom_bond_atom_site_label_1
_geom_bond_atom_site_label_2
_geom_bond_distance
Mo1 C1 1.924(3)
Mo1 C2 1.944(3)
Mo1 C27 2.293(3)
Mo1 C28 2.328(3)
Mo1 C26 2.361(3)
Mo1 C24 2.399(3)
Mo1 C25 2.418(3)
Mo1 C3 2.452(3)
Mo1 Si1 2.5172(8)
Si1 C3 1.850(3)
Si1 C10 1.868(3)
Si1 C17 1.873(3)
Si1 C1 2.423(3)
O1 C1 1.173(4)
O2 C2 1.165(4)
C3 C4 1.424(4)
C3 C8 1.435(4)
C4 C5 1.417(4)
C4 H1 0.96(3)
C5 C6 1.373(4)
C5 H2 0.9500
C6 C7 1.422(4)
C6 C9 1.505(4)
C7 C8 1.359(4)
C7 H3 0.9500
C8 H4 0.9500
C9 H5 0.9800
C9 H6 0.9800
C9 H7 0.9800
C10 C15 1.394(4)
C10 C11 1.399(4)
C11 C12 1.389(5)
C11 H8 0.9500
C12 C13 1.387(5)
C12 H9 0.9500
C13 C14 1.387(5)
C13 C16 1.507(4)
C14 C15 1.387(4)
C14 H10 0.9500
C15 H11 0.9500
C16 H12 0.9800
C16 H13 0.9800
C16 H14 0.9800
C17 C18 1.401(4)
C17 C22 1.401(4)
C18 C19 1.386(5)
C18 H15 0.9500
C19 C20 1.382(5)
C19 H16 0.9500
C20 C21 1.392(5)
C20 C23 1.514(5)
C21 C22 1.386(5)
C21 H17 0.9500
C22 H18 0.9500
C23 H19 0.9800
C23 H20 0.9800
C23 H21 0.9800
C24 C28 1.427(4)
C24 C25 1.440(4)
C24 C29 1.502(4)
C25 C26 1.423(4)
C25 C30 1.501(4)
C26 C27 1.430(4)
C26 C31 1.501(4)
C27 C28 1.435(4)
C27 C32 1.506(4)
C28 C33 1.504(4)
C29 H22 0.9800
C29 H23 0.9800
C29 H24 0.9800
C30 H25 0.9800
C30 H26 0.9800
C30 H27 0.9800
C31 H28 0.9800
C31 H29 0.9800
C31 H30 0.9800
C32 H31 0.9800
C32 H32 0.9800
C32 H33 0.9800
C33 H34 0.9800
C33 H35 0.9800
C33 H36 0.9800

loop_
_geom_torsion_atom_site_label_1
_geom_torsion_atom_site_label_2
_geom_torsion_atom_site_label_3
_geom_torsion_atom_site_label_4
_geom_torsion
C1 Mo1 Si1 C3 -160.03(14)
C2 Mo1 Si1 C3 -87.20(14)
C27 Mo1 Si1 C3 142.64(15)
C28 Mo1 Si1 C3 121.03(12)
C26 Mo1 Si1 C3 80.5(3)
C24 Mo1 Si1 C3 84.85(12)
C25 Mo1 Si1 C3 58.16(13)
C1 Mo1 Si1 C10 88.76(15)
C2 Mo1 Si1 C10 161.59(15)
C27 Mo1 Si1 C10 31.43(16)
C28 Mo1 Si1 C10 9.82(14)
C26 Mo1 Si1 C10 -30.7(3)
C24 Mo1 Si1 C10 -26.36(14)
C25 Mo1 Si1 C10 -53.05(15)
C3 Mo1 Si1 C10 -111.21(15)
C1 Mo1 Si1 C17 -56.97(15)
C2 Mo1 Si1 C17 15.86(16)
C27 Mo1 Si1 C17 -114.30(16)
C28 Mo1 Si1 C17 -135.91(14)
C26 Mo1 Si1 C17 -176.4(3)
C24 Mo1 Si1 C17 -172.09(13)
C25 Mo1 Si1 C17 161.22(14)
C3 Mo1 Si1 C17 103.06(15)
C2 Mo1 Si1 C1 72.83(15)
C27 Mo1 Si1 C1 -57.33(16)
C28 Mo1 Si1 C1 -78.94(13)
C26 Mo1 Si1 C1 -119.4(3)
C24 Mo1 Si1 C1 -115.12(13)
C25 Mo1 Si1 C1 -141.80(14)
C3 Mo1 Si1 C1 160.03(14)
C2 Mo1 C1 Si1 -114.71(11)
C27 Mo1 C1 Si1 146.32(9)
C28 Mo1 C1 Si1 110.23(9)
C26 Mo1 C1 Si1 160.55(9)
C24 Mo1 C1 Si1 91.80(10)
C25 Mo1 C1 Si1 121.92(17)
C3 Mo1 C1 Si1 -14.20(10)
C3 Si1 C1 O1 -164.5(3)
C10 Si1 C1 O1 63.6(3)
C17 Si1 C1 O1 -47.2(3)
Mo1 Si1 C1 O1 176.1(3)
C3 Si1 C1 Mo1 19.39(14)
C10 Si1 C1 Mo1 -112.47(13)
C17 Si1 C1 Mo1 136.72(11)
C10 Si1 C3 C4 -178.6(2)
C17 Si1 C3 C4 -49.8(2)
C1 Si1 C3 C4 55.0(2)
Mo1 Si1 C3 C4 70.1(2)
C10 Si1 C3 C8 4.8(3)
C17 Si1 C3 C8 133.6(3)
C1 Si1 C3 C8 -121.6(3)
Mo1 Si1 C3 C8 -106.5(3)
C10 Si1 C3 Mo1 111.28(12)
C17 Si1 C3 Mo1 -119.92(11)
C1 Si1 C3 Mo1 -15.07(11)
C1 Mo1 C3 C4 -101.49(19)
C2 Mo1 C3 C4 -14.8(2)
C27 Mo1 C3 C4 130.4(2)
C28 Mo1 C3 C4 160.34(17)
C26 Mo1 C3 C4 84.3(2)
C24 Mo1 C3 C4 137.01(18)
C25 Mo1 C3 C4 102.08(18)
Si1 Mo1 C3 C4 -120.2(2)
C1 Mo1 C3 C8 143.3(2)
C2 Mo1 C3 C8 -130.0(2)
C27 Mo1 C3 C8 15.2(4)
C28 Mo1 C3 C8 45.1(2)
C26 Mo1 C3 C8 -30.9(3)
C24 Mo1 C3 C8 21.8(2)
C25 Mo1 C3 C8 -13.1(2)
Si1 Mo1 C3 C8 124.6(2)
C1 Mo1 C3 Si1 18.70(13)
C2 Mo1 C3 Si1 105.37(13)
C27 Mo1 C3 Si1 -109.4(2)
C28 Mo1 C3 Si1 -79.47(13)
C26 Mo1 C3 Si1 -155.53(11)
C24 Mo1 C3 Si1 -102.80(11)
C25 Mo1 C3 Si1 -137.73(10)
C8 C3 C4 C5 -0.2(4)
Si1 C3 C4 C5 -177.2(2)
Mo1 C3 C4 C5 -113.9(3)
C3 C4 C5 C6 -1.3(4)
C4 C5 C6 C7 0.7(4)
C4 C5 C6 C9 -178.4(3)
C5 C6 C7 C8 1.5(4)
C9 C6 C7 C8 -179.4(3)
C6 C7 C8 C3 -3.1(5)
C4 C3 C8 C7 2.4(4)
Si1 C3 C8 C7 179.0(2)
Mo1 C3 C8 C7 95.2(3)
C3 Si1 C10 C15 -155.0(2)
C17 Si1 C10 C15 73.5(3)
C1 Si1 C10 C15 -28.4(3)
Mo1 Si1 C10 C15 -77.6(3)
C3 Si1 C10 C11 26.3(3)
C17 Si1 C10 C11 -105.1(3)
C1 Si1 C10 C11 153.0(3)
Mo1 Si1 C10 C11 103.7(3)
C15 C10 C11 C12 0.0(5)
Si1 C10 C11 C12 178.7(3)
C10 C11 C12 C13 0.0(5)
C11 C12 C13 C14 0.4(5)
C11 C12 C13 C16 -177.9(3)
C12 C13 C14 C15 -0.8(5)
C16 C13 C14 C15 177.4(3)
C13 C14 C15 C10 0.9(5)
C11 C10 C15 C14 -0.5(5)
Si1 C10 C15 C14 -179.3(3)
C3 Si1 C17 C18 -103.8(3)
C10 Si1 C17 C18 30.4(3)
C1 Si1 C17 C18 142.2(2)
Mo1 Si1 C17 C18 179.30(19)
C3 Si1 C17 C22 75.7(3)
C10 Si1 C17 C22 -150.1(3)
C1 Si1 C17 C22 -38.3(3)
Mo1 Si1 C17 C22 -1.2(3)
C22 C17 C18 C19 0.7(5)
Si1 C17 C18 C19 -179.8(2)
C17 C18 C19 C20 0.0(5)
C18 C19 C20 C21 -1.3(5)
C18 C19 C20 C23 177.8(3)
C19 C20 C21 C22 1.8(5)
C23 C20 C21 C22 -177.2(3)
C20 C21 C22 C17 -1.2(5)
C18 C17 C22 C21 -0.1(5)
Si1 C17 C22 C21 -179.6(3)
C1 Mo1 C24 C28 33.3(2)
C2 Mo1 C24 C28 -92.6(3)
C27 Mo1 C24 C28 -38.27(17)
C26 Mo1 C24 C28 -80.38(19)
C25 Mo1 C24 C28 -116.7(2)
C3 Mo1 C24 C28 145.00(18)
Si1 Mo1 C24 C28 101.24(17)
C1 Mo1 C24 C25 149.99(17)
C2 Mo1 C24 C25 24.1(3)
C27 Mo1 C24 C25 78.41(18)
C28 Mo1 C24 C25 116.7(2)
C26 Mo1 C24 C25 36.29(16)
C3 Mo1 C24 C25 -98.33(17)
Si1 Mo1 C24 C25 -142.09(15)
C1 Mo1 C24 C29 -85.8(3)
C2 Mo1 C24 C29 148.4(3)
C27 Mo1 C24 C29 -157.3(3)
C28 Mo1 C24 C29 -119.1(4)
C26 Mo1 C24 C29 160.6(3)
C25 Mo1 C24 C29 124.3(4)
C3 Mo1 C24 C29 25.9(3)
Si1 Mo1 C24 C29 -17.8(3)
C28 C24 C25 C26 0.1(3)
C29 C24 C25 C26 170.4(3)
Mo1 C24 C25 C26 -61.5(2)
C28 C24 C25 C30 -174.8(3)
C29 C24 C25 C30 -4.6(5)
Mo1 C24 C25 C30 123.5(3)
C28 C24 C25 Mo1 61.6(2)
C29 C24 C25 Mo1 -128.1(3)
C1 Mo1 C25 C26 66.7(3)
C2 Mo1 C25 C26 -48.3(2)
C27 Mo1 C25 C26 37.77(17)
C28 Mo1 C25 C26 80.46(19)
C24 Mo1 C25 C26 117.6(2)
C3 Mo1 C25 C26 -155.84(17)
Si1 Mo1 C25 C26 167.63(14)
C1 Mo1 C25 C24 -50.9(3)
C2 Mo1 C25 C24 -165.86(17)
C27 Mo1 C25 C24 -79.82(18)
C28 Mo1 C25 C24 -37.13(16)
C26 Mo1 C25 C24 -117.6(2)
C3 Mo1 C25 C24 86.58(17)
Si1 Mo1 C25 C24 50.05(19)
C1 Mo1 C25 C30 -173.7(3)
C2 Mo1 C25 C30 71.4(3)
C27 Mo1 C25 C30 157.4(3)
C28 Mo1 C25 C30 -159.9(3)
C26 Mo1 C25 C30 119.6(4)
C24 Mo1 C25 C30 -122.8(3)
C3 Mo1 C25 C30 -36.2(3)
Si1 Mo1 C25 C30 -72.7(3)
C24 C25 C26 C27 0.4(3)
C30 C25 C26 C27 175.5(3)
Mo1 C25 C26 C27 -62.0(2)
C24 C25 C26 C31 -173.9(3)
C30 C25 C26 C31 1.2(5)
Mo1 C25 C26 C31 123.7(3)
C24 C25 C26 Mo1 62.4(2)
C30 C25 C26 Mo1 -122.5(3)
C1 Mo1 C26 C25 -141.33(19)
C2 Mo1 C26 C25 136.89(19)
C27 Mo1 C26 C25 -116.5(3)
C28 Mo1 C26 C25 -77.77(18)
C24 Mo1 C26 C25 -36.48(17)
C3 Mo1 C26 C25 32.0(2)
Si1 Mo1 C26 C25 -31.5(3)
C1 Mo1 C26 C27 -24.9(2)
C2 Mo1 C26 C27 -106.64(19)
C28 Mo1 C26 C27 38.69(17)
C24 Mo1 C26 C27 79.99(19)
C25 Mo1 C26 C27 116.5(3)
C3 Mo1 C26 C27 148.50(16)
Si1 Mo1 C26 C27 84.9(3)
C1 Mo1 C26 C31 94.9(3)
C2 Mo1 C26 C31 13.1(3)
C27 Mo1 C26 C31 119.7(3)
C28 Mo1 C26 C31 158.4(3)
C24 Mo1 C26 C31 -160.3(3)
C25 Mo1 C26 C31 -123.8(3)
C3 Mo1 C26 C31 -91.8(3)
Si1 Mo1 C26 C31 -155.4(2)
C25 C26 C27 C28 -0.8(3)
C31 C26 C27 C28 173.5(3)
Mo1 C26 C27 C28 -66.3(2)
C25 C26 C27 C32 -173.2(3)
C31 C26 C27 C32 1.1(5)
Mo1 C26 C27 C32 121.3(3)
C25 C26 C27 Mo1 65.5(2)
C31 C26 C27 Mo1 -120.2(3)
C1 Mo1 C27 C26 159.43(19)
C2 Mo1 C27 C26 75.9(2)
C28 Mo1 C27 C26 -114.5(2)
C24 Mo1 C27 C26 -77.39(19)
C25 Mo1 C27 C26 -36.53(17)
C3 Mo1 C27 C26 -69.7(3)
Si1 Mo1 C27 C26 -151.10(14)
C1 Mo1 C27 C28 -86.07(19)
C2 Mo1 C27 C28 -169.63(19)
C26 Mo1 C27 C28 114.5(2)
C24 Mo1 C27 C28 37.12(17)
C25 Mo1 C27 C28 77.97(18)
C3 Mo1 C27 C28 44.8(3)
Si1 Mo1 C27 C28 -36.6(2)
C1 Mo1 C27 C32 36.7(3)
C2 Mo1 C27 C32 -46.9(3)
C28 Mo1 C27 C32 122.7(3)
C26 Mo1 C27 C32 -122.8(3)
C24 Mo1 C27 C32 159.8(3)
C25 Mo1 C27 C32 -159.3(3)
C3 Mo1 C27 C32 167.5(2)
Si1 Mo1 C27 C32 86.1(3)
C25 C24 C28 C27 -0.6(3)
C29 C24 C28 C27 -171.1(3)
Mo1 C24 C28 C27 63.4(2)
C25 C24 C28 C33 171.6(3)
C29 C24 C28 C33 1.2(5)
Mo1 C24 C28 C33 -124.4(3)
C25 C24 C28 Mo1 -64.0(2)
C29 C24 C28 Mo1 125.5(3)
C26 C27 C28 C24 0.9(3)
C32 C27 C28 C24 173.2(3)
Mo1 C27 C28 C24 -66.4(2)
C26 C27 C28 C33 -171.3(3)
C32 C27 C28 C33 1.0(5)
Mo1 C27 C28 C33 121.4(3)
C26 C27 C28 Mo1 67.2(2)
C32 C27 C28 Mo1 -120.4(3)
C1 Mo1 C28 C24 -151.0(2)
C2 Mo1 C28 C24 130.1(2)
C27 Mo1 C28 C24 115.7(3)
C26 Mo1 C28 C24 77.49(19)
C25 Mo1 C28 C24 36.79(17)
C3 Mo1 C28 C24 -43.2(2)
Si1 Mo1 C28 C24 -88.53(17)
C1 Mo1 C28 C27 93.26(19)
C2 Mo1 C28 C27 14.4(3)
C26 Mo1 C28 C27 -38.25(17)
C24 Mo1 C28 C27 -115.7(3)
C25 Mo1 C28 C27 -78.95(18)
C3 Mo1 C28 C27 -158.98(16)
Si1 Mo1 C28 C27 155.72(15)
C1 Mo1 C28 C33 -27.8(3)
C2 Mo1 C28 C33 -106.7(3)
C27 Mo1 C28 C33 -121.1(3)
C26 Mo1 C28 C33 -159.3(3)
C24 Mo1 C28 C33 123.2(3)
C25 Mo1 C28 C33 160.0(3)
C3 Mo1 C28 C33 79.9(3)
Si1 Mo1 C28 C33 34.6(3)
